data_9014913
loop_
_publ_author_name
'Chi, L.'
'Chen, H.'
'Zhuang, H.'
'Huang, J.'

_publ_section_title
;
 Crystal structure of LaBSiO5
;
_journal_name_full 'Journal of Alloys and Compounds'
_journal_page_first L12
_journal_page_last L15
_journal_paper_doi 10.1016/S0925-8388(96)02625-4
_journal_volume 252
_journal_year 1997
_chemical_compound_source Synthetic
_chemical_formula_sum 'B La O5 Si'
_chemical_name_mineral Stillwellite-(La)
_space_group_IT_number 144
_symmetry_space_group_name_Hall 'P 31'
_symmetry_space_group_name_H-M 'P 31'
_cell_angle_alpha 90
_cell_angle_beta 90
_cell_angle_gamma 120
_cell_formula_units_Z 3
_cell_length_a 6.874
_cell_length_b 6.874
_cell_length_c 6.717
_cell_volume 274.869
_database_code_amcsd 0018730
_exptl_crystal_density_diffrn 4.672
_cod_original_formula_sum 'La B Si O5'
_cod_database_code 9014913

loop_
_space_group_symop_operation_xyz
x,y,z
-y,x-y,1/3+z
-x+y,-x,2/3+z

loop_
_atom_site_aniso_label
_atom_site_aniso_U_11
_atom_site_aniso_U_22
_atom_site_aniso_U_33
_atom_site_aniso_U_12
_atom_site_aniso_U_13
_atom_site_aniso_U_23
La 0.00374 0.00465 0.00635 0.00182 0.00023 0.00021
B 0.00590 0.00870 0.03300 0.00530 0.00700 0.01300
Si 0.00550 0.00380 0.00560 0.00280 0.00030 0.00020
O1 0.00620 0.00630 0.00760 0.00170 -0.00210 0.00130
O2 0.00870 0.00490 0.01030 0.00350 0.00350 0.00070
O3 0.01320 0.00690 0.00800 0.00120 -0.00090 -0.00130
O4 0.01700 0.00670 0.00850 0.00560 -0.00030 -0.00030
O5 0.00700 0.01000 0.00500 0.00300 -0.00200 0.00100
O5* 0.01100 0.01200 0.00200 0.00700 0.00100 0.00200

loop_
_atom_site_label
_atom_site_fract_x
_atom_site_fract_y
_atom_site_fract_z
_atom_site_occupancy
_atom_site_U_iso_or_equiv
La 0.66655 0.74270 0.50000 1.00000 0.00504
B 0.55730 0.33270 0.16900 1.00000 0.01520
Si 0.66670 0.74870 0.00520 1.00000 0.00481
O1 0.32480 0.14050 0.19460 1.00000 0.00735
O2 0.51880 0.52610 0.14620 1.00000 0.00798
O3 0.80680 -0.06380 0.16590 1.00000 0.01127
O4 0.20460 0.73030 0.17550 1.00000 0.01089
O5 0.71960 0.33630 0.29100 0.58000 0.00785
O5* 0.71700 0.33100 0.04890 0.42000 0.00760

loop_
_cod_changelog_entry_id
_cod_changelog_entry_author
_cod_changelog_entry_date
_cod_changelog_entry_text
1
;cod-tools version 3.10.1
Id: cif_fix_AMCSD_aniso_labels 10200 2024-08-01 14:09:44Z saulius
;
2024-08-02T12:21:55+03:00
;Changed the following '_atom_site_aniso_label' values:
'O5'' -> 'O5*'
;

loop_
_cod_related_entry_id
_cod_related_entry_database
_cod_related_entry_code
1 AMCSD 0018730
